data_7003503
loop_
_publ_author_name
'Wei, Guo-Hua'
'Yang, Jin'
'Ma, Jian-Fang'
'Liu, Ying-Ying'
'Li, Shun-Li'
'Zhang, Lai-Ping'

_publ_section_title
;
 Syntheses, structures and luminescent properties of zinc(ii) and
 cadmium(ii) coordination complexes based on new bis(imidazolyl)ether
 and different carboxylate ligands
;
_journal_issue 23
_journal_name_full 'Dalton Transactions'
_journal_page_first 3080
_journal_page_last 3092
_journal_paper_doi 10.1039/b716657e
_journal_year 2008
_chemical_formula_moiety 'C34 H26 Cd3 N4 O13'
_chemical_formula_sum 'C34 H26 Cd3 N4 O13'
_chemical_formula_weight 1035.79
_chemical_name_systematic
;
?
;
_space_group_IT_number 15
_symmetry_cell_setting monoclinic
_symmetry_space_group_name_Hall '-C 2yc'
_symmetry_space_group_name_H-M 'C 1 2/c 1'
_atom_sites_solution_hydrogens geom
_atom_sites_solution_primary direct
_atom_sites_solution_secondary difmap
_audit_creation_method SHELXL-97
_cell_angle_alpha 90.00
_cell_angle_beta 128.707(9)
_cell_angle_gamma 90.00
_cell_formula_units_Z 4
_cell_length_a 25.098(8)
_cell_length_b 10.735(3)
_cell_length_c 17.743(5)
_cell_measurement_reflns_used 3318
_cell_measurement_temperature 293(2)
_cell_measurement_theta_max 27.4
_cell_measurement_theta_min 3.1
_cell_volume 3730(2)
_computing_cell_refinement PROCESS-AUTO
_computing_data_collection PROCESS-AUTO
_computing_data_reduction PROCESS-AUTO
_computing_molecular_graphics 'SHELXTL-PLUS (Sheldrick, 1990)'
_computing_publication_material SHELXL-97
_computing_structure_refinement 'SHELXL-97 (Sheldrick, 1997)'
_computing_structure_solution 'SHELXS-97 (Sheldrick, 1997)'
_diffrn_ambient_temperature 293(2)
_diffrn_detector_area_resol_mean 10.0
_diffrn_measured_fraction_theta_full 0.997
_diffrn_measured_fraction_theta_max 0.993
_diffrn_measurement_device_type 'Rigaku RAXIS-RAPID'
_diffrn_measurement_method '\w scan'
_diffrn_radiation_monochromator graphite
_diffrn_radiation_source 'fine-focus sealed tube'
_diffrn_radiation_type MoK\a
_diffrn_radiation_wavelength 0.71069
_diffrn_reflns_av_R_equivalents 0.0619
_diffrn_reflns_av_sigmaI/netI 0.0500
_diffrn_reflns_limit_h_max 32
_diffrn_reflns_limit_h_min -32
_diffrn_reflns_limit_k_max 12
_diffrn_reflns_limit_k_min -13
_diffrn_reflns_limit_l_max 22
_diffrn_reflns_limit_l_min -22
_diffrn_reflns_number 17597
_diffrn_reflns_theta_full 25.00
_diffrn_reflns_theta_max 27.44
_diffrn_reflns_theta_min 3.08
_exptl_absorpt_coefficient_mu 1.764
_exptl_absorpt_correction_T_max 0.908
_exptl_absorpt_correction_T_min 0.434
_exptl_absorpt_correction_type multi-scan
_exptl_absorpt_process_details
;
Higashi,T (1995) Program for absorption correction.
Rigaku Corporation, Tokyo, Japan.
;
_exptl_crystal_colour colorless
_exptl_crystal_density_diffrn 1.844
_exptl_crystal_density_method 'not measured'
_exptl_crystal_description block
_exptl_crystal_F_000 2024
_exptl_crystal_size_max 0.490
_exptl_crystal_size_mid 0.477
_exptl_crystal_size_min 0.055
_refine_diff_density_max 2.369
_refine_diff_density_min -2.555
_refine_diff_density_rms 0.187
_refine_ls_extinction_coef 0.00071(18)
_refine_ls_extinction_expression Fc^*^=kFc[1+0.001xFc^2^\l^3^/sin(2\q)]^-1/4^
_refine_ls_extinction_method SHELXL
_refine_ls_goodness_of_fit_ref 1.102
_refine_ls_hydrogen_treatment constr
_refine_ls_matrix_type full
_refine_ls_number_parameters 245
_refine_ls_number_reflns 4236
_refine_ls_number_restraints 0
_refine_ls_restrained_S_all 1.102
_refine_ls_R_factor_all 0.0740
_refine_ls_R_factor_gt 0.0573
_refine_ls_shift/su_max 0.001
_refine_ls_shift/su_mean 0.000
_refine_ls_structure_factor_coef Fsqd
_refine_ls_weighting_details 'calc w=1/[\s^2^(Fo^2^)+(0.0879P)^2^+19.6613P] where P=(Fo^2^+2Fc^2^)/3'
_refine_ls_weighting_scheme calc
_refine_ls_wR_factor_gt 0.1468
_refine_ls_wR_factor_ref 0.1629
_reflns_number_gt 3322
_reflns_number_total 4236
_reflns_threshold_expression >2sigma(I)
_cod_data_source_file b716657e.txt
_cod_data_source_block compound8
_cod_depositor_comments
;
The following automatic conversions were performed:
'_symmetry_cell_setting' value 'Monoclinic' changed to 'monoclinic'
according to '/home/saulius/struct/CIF-dictionaries/cif_core.dic'
dictionary named 'cif_core.dic' version 2.4.1 from 2010-06-29.

Automatic conversion script
Id: cif_fix_enum 1527 2010-12-29 10:47:43Z saulius 
;
_cod_original_sg_symbol_H-M 'C 2/c'
_cod_database_code 7003503

loop_
_symmetry_equiv_pos_as_xyz
'x, y, z'
'-x, y, -z+1/2'
'x+1/2, y+1/2, z'
'-x+1/2, y+1/2, -z+1/2'
'-x, -y, -z'
'x, -y, z-1/2'
'-x+1/2, -y+1/2, -z'
'x+1/2, -y+1/2, z-1/2'

loop_
_atom_site_label
_atom_site_type_symbol
_atom_site_fract_x
_atom_site_fract_y
_atom_site_fract_z
_atom_site_U_iso_or_equiv
_atom_site_adp_type
_atom_site_occupancy
_atom_site_symmetry_multiplicity
_atom_site_calc_flag
_atom_site_refinement_flags
_atom_site_disorder_assembly
_atom_site_disorder_group
Cd1 Cd 0.32590(2) 0.67951(4) 0.61564(3) 0.02844(19) Uani 1 1 d . . .
Cd2 Cd 0.5000 0.78078(6) 0.7500 0.0274(2) Uani 1 2 d S . .
C1 C 0.3708(7) 0.4043(11) 0.6117(9) 0.130(7) Uani 1 1 d . . .
H1 H 0.4061 0.4118 0.6776 0.157 Uiso 1 1 calc R . .
C2 C 0.2835(5) 0.4412(10) 0.4699(7) 0.079(3) Uani 1 1 d . . .
H2 H 0.2456 0.4812 0.4160 0.094 Uiso 1 1 calc R . .
C3 C 0.3052(7) 0.3271(11) 0.4700(10) 0.118(6) Uani 1 1 d . . .
H3 H 0.2849 0.2734 0.4176 0.142 Uiso 1 1 calc R . .
C4' C 0.3913(11) 0.1727(19) 0.6135(15) 0.069(5) Uiso 0.50 1 d P . .
C4 C 0.4198(12) 0.220(2) 0.5686(16) 0.078(6) Uiso 0.50 1 d P . .
C5 C 0.4569(8) 0.1719(12) 0.6639(9) 0.108(5) Uani 1 1 d . . .
C6 C 0.3918(3) 1.0842(6) 0.2608(4) 0.0340(14) Uani 1 1 d . . .
C7 C 0.3804(3) 1.0110(7) 0.3225(4) 0.0368(15) Uani 1 1 d . . .
C8 C 0.3189(4) 1.0183(8) 0.3060(5) 0.051(2) Uani 1 1 d . . .
H8 H 0.2838 1.0668 0.2552 0.061 Uiso 1 1 calc R . .
C9 C 0.3085(3) 0.9538(8) 0.3645(5) 0.050(2) Uani 1 1 d . . .
H9 H 0.2668 0.9592 0.3524 0.061 Uiso 1 1 calc R . .
C10 C 0.3611(3) 0.8815(7) 0.4410(4) 0.0343(14) Uani 1 1 d . . .
C11 C 0.4227(4) 0.8746(8) 0.4577(5) 0.050(2) Uani 1 1 d . . .
H11 H 0.4579 0.8265 0.5085 0.060 Uiso 1 1 calc R . .
C12 C 0.4321(4) 0.9390(8) 0.3991(6) 0.055(2) Uani 1 1 d . . .
H12 H 0.4739 0.9337 0.4113 0.065 Uiso 1 1 calc R . .
C13 C 0.3515(3) 0.8135(6) 0.5041(4) 0.0292(13) Uani 1 1 d . . .
C14 C 0.4184(3) 0.5928(7) 0.8041(4) 0.0374(15) Uani 1 1 d . . .
C15 C 0.4614(3) 0.5446(7) 0.9062(4) 0.0373(15) Uani 1 1 d . . .
C16 C 0.5310(4) 0.5384(9) 0.9617(5) 0.057(2) Uani 1 1 d . . .
H16 H 0.5524 0.5650 0.9367 0.069 Uiso 1 1 calc R . .
C17 C 0.4304(3) 0.5073(9) 0.9450(5) 0.056(2) Uani 1 1 d . . .
H17 H 0.3832 0.5129 0.9080 0.067 Uiso 1 1 calc R . .
N1 N 0.3250(3) 0.4894(7) 0.5599(5) 0.0576(18) Uani 1 1 d . . .
N2 N 0.3617(6) 0.3057(10) 0.5605(8) 0.159(7) Uani 1 1 d . . .
O1 O 0.3404(2) 1.1349(5) 0.1868(3) 0.0486(13) Uani 1 1 d . . .
O2 O 0.4518(2) 1.0883(5) 0.2888(3) 0.0419(12) Uani 1 1 d . . .
O3 O 0.4022(2) 0.7682(5) 0.5839(3) 0.0344(10) Uani 1 1 d . . .
O4 O 0.2921(2) 0.7969(5) 0.4784(3) 0.0384(11) Uani 1 1 d . . .
O5 O 0.4472(2) 0.6248(5) 0.7683(3) 0.0377(11) Uani 1 1 d . . .
O6 O 0.3550(2) 0.5952(7) 0.7560(3) 0.0613(17) Uani 1 1 d . . .
O7 O 0.5000 0.2412(10) 0.7500 0.099(4) Uani 1 2 d S . .

loop_
_atom_site_aniso_label
_atom_site_aniso_U_11
_atom_site_aniso_U_22
_atom_site_aniso_U_33
_atom_site_aniso_U_23
_atom_site_aniso_U_13
_atom_site_aniso_U_12
Cd1 0.0208(3) 0.0373(3) 0.0192(2) 0.00505(15) 0.0086(2) 0.00201(16)
Cd2 0.0198(3) 0.0364(4) 0.0234(3) 0.000 0.0122(3) 0.000
C1 0.097(9) 0.067(8) 0.081(8) -0.024(6) -0.016(6) 0.050(7)
C2 0.063(6) 0.067(7) 0.052(5) -0.009(4) 0.009(5) 0.011(5)
C3 0.081(8) 0.077(9) 0.099(9) -0.047(7) 0.008(7) 0.018(6)
C5 0.122(12) 0.095(10) 0.079(8) 0.007(7) 0.050(8) 0.058(8)
C6 0.035(3) 0.036(4) 0.031(3) 0.004(3) 0.021(3) 0.000(3)
C7 0.028(3) 0.051(4) 0.030(3) 0.006(3) 0.017(3) -0.006(3)
C8 0.029(3) 0.077(6) 0.040(4) 0.029(4) 0.019(3) 0.010(3)
C9 0.025(3) 0.078(6) 0.049(4) 0.031(4) 0.024(3) 0.012(3)
C10 0.021(3) 0.047(4) 0.027(3) 0.007(3) 0.011(3) 0.000(3)
C11 0.032(4) 0.076(6) 0.049(4) 0.035(4) 0.028(3) 0.019(4)
C12 0.032(4) 0.085(6) 0.056(4) 0.033(4) 0.033(4) 0.019(4)
C13 0.029(3) 0.035(3) 0.023(3) -0.001(2) 0.016(3) -0.003(2)
C14 0.031(3) 0.049(4) 0.024(3) 0.012(3) 0.013(3) 0.001(3)
C15 0.029(3) 0.049(4) 0.028(3) 0.014(3) 0.015(3) -0.002(3)
C16 0.030(4) 0.099(7) 0.035(4) 0.028(4) 0.016(3) 0.006(4)
C17 0.022(3) 0.096(7) 0.037(4) 0.029(4) 0.012(3) -0.001(4)
N1 0.049(4) 0.044(4) 0.045(4) -0.002(3) 0.013(3) 0.011(3)
N2 0.091(7) 0.083(7) 0.113(9) -0.060(6) -0.028(6) 0.049(6)
O1 0.040(3) 0.063(3) 0.033(2) 0.016(2) 0.019(2) -0.005(3)
O2 0.036(2) 0.050(3) 0.051(3) 0.018(2) 0.033(2) 0.001(2)
O3 0.023(2) 0.050(3) 0.024(2) 0.0069(19) 0.0119(18) 0.0032(19)
O4 0.024(2) 0.056(3) 0.030(2) 0.015(2) 0.015(2) 0.002(2)
O5 0.038(2) 0.043(3) 0.027(2) 0.0052(19) 0.018(2) -0.009(2)
O6 0.029(3) 0.112(5) 0.030(2) 0.030(3) 0.012(2) 0.007(3)
O7 0.059(6) 0.059(7) 0.124(10) 0.000 0.032(7) 0.000

loop_
_atom_type_symbol
_atom_type_description
_atom_type_scat_dispersion_real
_atom_type_scat_dispersion_imag
_atom_type_scat_source
C C 0.0033 0.0016 'International Tables Vol C Tables 4.2.6.8 and 6.1.1.4'
H H 0.0000 0.0000 'International Tables Vol C Tables 4.2.6.8 and 6.1.1.4'
N N 0.0061 0.0033 'International Tables Vol C Tables 4.2.6.8 and 6.1.1.4'
O O 0.0106 0.0060 'International Tables Vol C Tables 4.2.6.8 and 6.1.1.4'
Cd Cd -0.8075 1.2024 'International Tables Vol C Tables 4.2.6.8 and 6.1.1.4'

loop_
_geom_angle_atom_site_label_1
_geom_angle_atom_site_label_2
_geom_angle_atom_site_label_3
_geom_angle
_geom_angle_site_symmetry_1
_geom_angle_site_symmetry_3
_geom_angle_publ_flag
N1 Cd1 O1 173.0(2) . 6_576 ?
N1 Cd1 O6 91.6(3) . . ?
O1 Cd1 O6 84.9(2) 6_576 . ?
N1 Cd1 O4 97.1(2) . 7_566 ?
O1 Cd1 O4 89.62(18) 6_576 7_566 ?
O6 Cd1 O4 102.60(16) . 7_566 ?
N1 Cd1 O4 97.5(2) . . ?
O1 Cd1 O4 86.24(18) 6_576 . ?
O6 Cd1 O4 170.7(2) . . ?
O4 Cd1 O4 74.34(17) 7_566 . ?
N1 Cd1 O3 92.6(2) . . ?
O1 Cd1 O3 84.89(18) 6_576 . ?
O6 Cd1 O3 128.74(16) . . ?
O4 Cd1 O3 127.39(14) 7_566 . ?
O4 Cd1 O3 53.12(14) . . ?
N1 Cd1 O5 86.3(2) . . ?
O1 Cd1 O5 86.67(17) 6_576 . ?
O6 Cd1 O5 53.51(15) . . ?
O4 Cd1 O5 156.05(14) 7_566 . ?
O4 Cd1 O5 128.88(14) . . ?
O3 Cd1 O5 75.83(14) . . ?
O2 Cd2 O2 101.7(3) 6_576 5_676 ?
O2 Cd2 O5 86.76(18) 6_576 . ?
O2 Cd2 O5 169.74(19) 5_676 . ?
O2 Cd2 O5 169.74(19) 6_576 2_656 ?
O2 Cd2 O5 86.76(18) 5_676 2_656 ?
O5 Cd2 O5 85.5(3) . 2_656 ?
O2 Cd2 O3 94.57(17) 6_576 . ?
O2 Cd2 O3 89.53(17) 5_676 . ?
O5 Cd2 O3 83.90(15) . . ?
O5 Cd2 O3 91.33(16) 2_656 . ?
O2 Cd2 O3 89.53(17) 6_576 2_656 ?
O2 Cd2 O3 94.57(17) 5_676 2_656 ?
O5 Cd2 O3 91.33(16) . 2_656 ?
O5 Cd2 O3 83.90(15) 2_656 2_656 ?
O3 Cd2 O3 173.5(2) . 2_656 ?
N1 C1 N2 112.6(10) . . ?
N1 C1 H1 123.7 . . ?
N2 C1 H1 123.7 . . ?
C3 C2 N1 109.7(9) . . ?
C3 C2 H2 125.2 . . ?
N1 C2 H2 125.2 . . ?
N2 C3 C2 106.5(10) . . ?
N2 C3 H3 126.7 . . ?
C2 C3 H3 126.7 . . ?
C5 C4' C4 62.1(15) . . ?
C5 C4' N2 109.4(16) . . ?
C4 C4' N2 64.8(14) . . ?
C5 C4 C4' 53.2(13) . . ?
C5 C4 N2 101.0(15) . . ?
C4' C4 N2 62.2(13) . . ?
C4' C5 O7 122.0(13) . . ?
C4' C5 C4 64.7(14) . . ?
O7 C5 C4 125.6(15) . . ?
O1 C6 O2 126.3(6) . . ?
O1 C6 C7 116.7(6) . . ?
O2 C6 C7 117.0(5) . . ?
C8 C7 C12 118.5(6) . . ?
C8 C7 C6 120.6(6) . . ?
C12 C7 C6 120.9(6) . . ?
C7 C8 C9 121.0(6) . . ?
C7 C8 H8 119.5 . . ?
C9 C8 H8 119.5 . . ?
C10 C9 C8 119.6(6) . . ?
C10 C9 H9 120.2 . . ?
C8 C9 H9 120.2 . . ?
C11 C10 C9 119.4(6) . . ?
C11 C10 C13 120.1(6) . . ?
C9 C10 C13 120.5(6) . . ?
C10 C11 C12 120.3(6) . . ?
C10 C11 H11 119.8 . . ?
C12 C11 H11 119.8 . . ?
C7 C12 C11 121.1(6) . . ?
C7 C12 H12 119.4 . . ?
C11 C12 H12 119.4 . . ?
O3 C13 O4 118.7(5) . . ?
O3 C13 C10 120.7(5) . . ?
O4 C13 C10 120.5(5) . . ?
O6 C14 O5 122.2(5) . . ?
O6 C14 C15 118.5(6) . . ?
O5 C14 C15 119.3(6) . . ?
C16 C15 C17 119.4(6) . . ?
C16 C15 C14 121.0(6) . . ?
C17 C15 C14 119.7(6) . . ?
C15 C16 C17 120.1(7) . 5_667 ?
C15 C16 H16 119.9 . . ?
C17 C16 H16 119.9 5_667 . ?
C15 C17 C16 120.5(7) . 5_667 ?
C15 C17 H17 119.7 . . ?
C16 C17 H17 119.7 5_667 . ?
C1 N1 C2 104.7(8) . . ?
C1 N1 Cd1 124.4(6) . . ?
C2 N1 Cd1 130.7(6) . . ?
C1 N2 C3 106.5(9) . . ?
C1 N2 C4' 119.4(14) . . ?
C3 N2 C4' 127.4(12) . . ?
C1 N2 C4 128.5(13) . . ?
C3 N2 C4 114.6(14) . . ?
C4' N2 C4 53.0(11) . . ?
C6 O1 Cd1 132.1(4) . 6_575 ?
C6 O2 Cd2 130.4(4) . 5_676 ?
C13 O3 Cd2 153.8(4) . . ?
C13 O3 Cd1 91.3(3) . . ?
Cd2 O3 Cd1 94.89(14) . . ?
C13 O4 Cd1 157.3(4) . 7_566 ?
C13 O4 Cd1 96.9(4) . . ?
Cd1 O4 Cd1 105.66(17) 7_566 . ?
C14 O5 Cd2 146.2(5) . . ?
C14 O5 Cd1 85.4(4) . . ?
Cd2 O5 Cd1 95.30(15) . . ?
C14 O6 Cd1 98.8(4) . . ?
C5 O7 C5 116.4(13) . 2_656 ?

loop_
_geom_bond_atom_site_label_1
_geom_bond_atom_site_label_2
_geom_bond_distance
_geom_bond_site_symmetry_2
_geom_bond_publ_flag
Cd1 N1 2.261(7) . ?
Cd1 O1 2.262(5) 6_576 ?
Cd1 O6 2.298(5) . ?
Cd1 O4 2.332(4) 7_566 ?
Cd1 O4 2.379(4) . ?
Cd1 O3 2.497(4) . ?
Cd1 O5 2.577(5) . ?
Cd2 O2 2.226(4) 6_576 ?
Cd2 O2 2.226(4) 5_676 ?
Cd2 O5 2.281(4) . ?
Cd2 O5 2.281(4) 2_656 ?
Cd2 O3 2.383(4) . ?
Cd2 O3 2.383(4) 2_656 ?
C1 N1 1.296(11) . ?
C1 N2 1.318(14) . ?
C1 H1 0.9300 . ?
C2 C3 1.340(14) . ?
C2 N1 1.350(11) . ?
C2 H2 0.9300 . ?
C3 N2 1.340(15) . ?
C3 H3 0.9300 . ?
C4' C5 1.29(2) . ?
C4' C4 1.46(3) . ?
C4' N2 1.61(2) . ?
C4 C5 1.42(2) . ?
C4 N2 1.65(3) . ?
C5 O7 1.410(14) . ?
C6 O1 1.251(8) . ?
C6 O2 1.259(8) . ?
C6 C7 1.513(8) . ?
C7 C8 1.382(9) . ?
C7 C12 1.387(9) . ?
C8 C9 1.401(9) . ?
C8 H8 0.9300 . ?
C9 C10 1.396(9) . ?
C9 H9 0.9300 . ?
C10 C11 1.380(9) . ?
C10 C13 1.477(8) . ?
C11 C12 1.388(9) . ?
C11 H11 0.9300 . ?
C12 H12 0.9300 . ?
C13 O3 1.268(7) . ?
C13 O4 1.270(7) . ?
C14 O6 1.251(8) . ?
C14 O5 1.272(8) . ?
C14 C15 1.506(8) . ?
C15 C16 1.369(10) . ?
C15 C17 1.383(9) . ?
C16 C17 1.384(9) 5_667 ?
C16 H16 0.9300 . ?
C17 C16 1.384(9) 5_667 ?
C17 H17 0.9300 . ?
O1 Cd1 2.262(5) 6_575 ?
O2 Cd2 2.226(4) 5_676 ?
O4 Cd1 2.332(4) 7_566 ?
O7 C5 1.410(14) 2_656 ?

loop_
_geom_torsion_atom_site_label_1
_geom_torsion_atom_site_label_2
_geom_torsion_atom_site_label_3
_geom_torsion_atom_site_label_4
_geom_torsion
_geom_torsion_site_symmetry_1
_geom_torsion_site_symmetry_2
_geom_torsion_site_symmetry_3
_geom_torsion_site_symmetry_4
_geom_torsion_publ_flag
N1 C2 C3 N2 -2(2) . . . . ?
N2 C4' C4 C5 131.7(15) . . . . ?
C5 C4' C4 N2 -131.7(15) . . . . ?
C4 C4' C5 O7 117.6(18) . . . . ?
N2 C4' C5 O7 72(2) . . . . ?
N2 C4' C5 C4 -45.8(15) . . . . ?
N2 C4 C5 C4' 42.3(14) . . . . ?
C4' C4 C5 O7 -112.5(18) . . . . ?
N2 C4 C5 O7 -70(2) . . . . ?
O1 C6 C7 C8 -10.5(11) . . . . ?
O2 C6 C7 C8 169.5(7) . . . . ?
O1 C6 C7 C12 171.9(7) . . . . ?
O2 C6 C7 C12 -8.1(11) . . . . ?
C12 C7 C8 C9 -0.5(13) . . . . ?
C6 C7 C8 C9 -178.1(7) . . . . ?
C7 C8 C9 C10 0.3(14) . . . . ?
C8 C9 C10 C11 -0.1(13) . . . . ?
C8 C9 C10 C13 179.5(7) . . . . ?
C9 C10 C11 C12 0.1(13) . . . . ?
C13 C10 C11 C12 -179.5(8) . . . . ?
C8 C7 C12 C11 0.4(13) . . . . ?
C6 C7 C12 C11 178.1(8) . . . . ?
C10 C11 C12 C7 -0.2(14) . . . . ?
C11 C10 C13 O3 13.5(10) . . . . ?
C9 C10 C13 O3 -166.1(7) . . . . ?
C11 C10 C13 O4 -164.9(7) . . . . ?
C9 C10 C13 O4 15.5(10) . . . . ?
O6 C14 C15 C16 179.2(8) . . . . ?
O5 C14 C15 C16 2.1(12) . . . . ?
O6 C14 C15 C17 -1.6(12) . . . . ?
O5 C14 C15 C17 -178.7(8) . . . . ?
C17 C15 C16 C17 1.4(16) . . . 5_667 ?
C14 C15 C16 C17 -179.4(8) . . . 5_667 ?
C16 C15 C17 C16 -1.4(16) . . . 5_667 ?
C14 C15 C17 C16 179.4(8) . . . 5_667 ?
N2 C1 N1 C2 1(2) . . . . ?
N2 C1 N1 Cd1 -174.8(12) . . . . ?
C3 C2 N1 C1 0.6(16) . . . . ?
C3 C2 N1 Cd1 175.8(10) . . . . ?
O6 Cd1 N1 C1 -43.2(12) . . . . ?
O4 Cd1 N1 C1 -146.1(12) 7_566 . . . ?
O4 Cd1 N1 C1 138.8(12) . . . . ?
O3 Cd1 N1 C1 85.7(12) . . . . ?
O5 Cd1 N1 C1 10.1(12) . . . . ?
O6 Cd1 N1 C2 142.4(10) . . . . ?
O4 Cd1 N1 C2 39.5(10) 7_566 . . . ?
O4 Cd1 N1 C2 -35.6(10) . . . . ?
O3 Cd1 N1 C2 -88.7(10) . . . . ?
O5 Cd1 N1 C2 -164.3(10) . . . . ?
N1 C1 N2 C3 -2(2) . . . . ?
N1 C1 N2 C4' -155.2(16) . . . . ?
N1 C1 N2 C4 140.5(17) . . . . ?
C2 C3 N2 C1 2(2) . . . . ?
C2 C3 N2 C4' 152.6(18) . . . . ?
C2 C3 N2 C4 -146.3(15) . . . . ?
C5 C4' N2 C1 -74(2) . . . . ?
C4 C4' N2 C1 -118.1(19) . . . . ?
C5 C4' N2 C3 139(2) . . . . ?
C4 C4' N2 C3 95(2) . . . . ?
C5 C4' N2 C4 44.4(15) . . . . ?
C5 C4 N2 C1 63(2) . . . . ?
C4' C4 N2 C1 101(2) . . . . ?
C5 C4 N2 C3 -157.0(17) . . . . ?
C4' C4 N2 C3 -119.5(17) . . . . ?
C5 C4 N2 C4' -37.5(14) . . . . ?
O2 C6 O1 Cd1 -38.0(11) . . . 6_575 ?
C7 C6 O1 Cd1 141.9(5) . . . 6_575 ?
O1 C6 O2 Cd2 18.7(11) . . . 5_676 ?
C7 C6 O2 Cd2 -161.3(5) . . . 5_676 ?
O4 C13 O3 Cd2 -103.7(9) . . . . ?
C10 C13 O3 Cd2 77.8(11) . . . . ?
O4 C13 O3 Cd1 0.2(6) . . . . ?
C10 C13 O3 Cd1 -178.3(5) . . . . ?
O2 Cd2 O3 C13 41.8(9) 6_576 . . . ?
O2 Cd2 O3 C13 -59.8(9) 5_676 . . . ?
O5 Cd2 O3 C13 128.1(9) . . . . ?
O5 Cd2 O3 C13 -146.6(9) 2_656 . . . ?
O2 Cd2 O3 Cd1 -61.30(18) 6_576 . . . ?
O2 Cd2 O3 Cd1 -162.95(18) 5_676 . . . ?
O5 Cd2 O3 Cd1 24.94(17) . . . . ?
O5 Cd2 O3 Cd1 110.30(17) 2_656 . . . ?
N1 Cd1 O3 C13 97.4(4) . . . . ?
O1 Cd1 O3 C13 -89.2(4) 6_576 . . . ?
O6 Cd1 O3 C13 -168.5(4) . . . . ?
O4 Cd1 O3 C13 -3.6(4) 7_566 . . . ?
O4 Cd1 O3 C13 -0.1(3) . . . . ?
O5 Cd1 O3 C13 -177.1(4) . . . . ?
N1 Cd1 O3 Cd2 -108.1(2) . . . . ?
O1 Cd1 O3 Cd2 65.34(18) 6_576 . . . ?
O6 Cd1 O3 Cd2 -13.9(3) . . . . ?
O4 Cd1 O3 Cd2 150.94(17) 7_566 . . . ?
O4 Cd1 O3 Cd2 154.5(3) . . . . ?
O5 Cd1 O3 Cd2 -22.51(16) . . . . ?
O3 C13 O4 Cd1 172.8(8) . . . 7_566 ?
C10 C13 O4 Cd1 -8.8(15) . . . 7_566 ?
O3 C13 O4 Cd1 -0.2(6) . . . . ?
C10 C13 O4 Cd1 178.2(5) . . . . ?
N1 Cd1 O4 C13 -87.5(4) . . . . ?
O1 Cd1 O4 C13 86.5(4) 6_576 . . . ?
O4 Cd1 O4 C13 177.2(5) 7_566 . . . ?
O3 Cd1 O4 C13 0.1(4) . . . . ?
O5 Cd1 O4 C13 3.9(5) . . . . ?
N1 Cd1 O4 Cd1 95.3(2) . . . 7_566 ?
O1 Cd1 O4 Cd1 -90.7(2) 6_576 . . 7_566 ?
O4 Cd1 O4 Cd1 0.0 7_566 . . 7_566 ?
O3 Cd1 O4 Cd1 -177.1(3) . . . 7_566 ?
O5 Cd1 O4 Cd1 -173.32(16) . . . 7_566 ?
O6 C14 O5 Cd2 96.1(9) . . . . ?
C15 C14 O5 Cd2 -86.9(10) . . . . ?
O6 C14 O5 Cd1 3.5(8) . . . . ?
C15 C14 O5 Cd1 -179.5(6) . . . . ?
O2 Cd2 O5 C14 -18.8(7) 6_576 . . . ?
O2 Cd2 O5 C14 -164.2(9) 5_676 . . . ?
O5 Cd2 O5 C14 154.4(8) 2_656 . . . ?
O3 Cd2 O5 C14 -113.7(7) . . . . ?
O3 Cd2 O5 C14 70.7(7) 2_656 . . . ?
O2 Cd2 O5 Cd1 70.80(17) 6_576 . . . ?
O2 Cd2 O5 Cd1 -74.6(10) 5_676 . . . ?
O5 Cd2 O5 Cd1 -116.0(2) 2_656 . . . ?
O3 Cd2 O5 Cd1 -24.14(16) . . . . ?
O3 Cd2 O5 Cd1 160.26(16) 2_656 . . . ?
N1 Cd1 O5 C14 -96.7(5) . . . . ?
O1 Cd1 O5 C14 84.1(4) 6_576 . . . ?
O6 Cd1 O5 C14 -2.0(4) . . . . ?
O4 Cd1 O5 C14 2.6(7) 7_566 . . . ?
O4 Cd1 O5 C14 166.6(4) . . . . ?
O3 Cd1 O5 C14 169.7(4) . . . . ?
N1 Cd1 O5 Cd2 117.2(2) . . . . ?
O1 Cd1 O5 Cd2 -61.97(19) 6_576 . . . ?
O6 Cd1 O5 Cd2 -148.1(3) . . . . ?
O4 Cd1 O5 Cd2 -143.5(4) 7_566 . . . ?
O4 Cd1 O5 Cd2 20.5(3) . . . . ?
O3 Cd1 O5 Cd2 23.59(16) . . . . ?
O5 C14 O6 Cd1 -4.0(9) . . . . ?
C15 C14 O6 Cd1 179.1(6) . . . . ?
N1 Cd1 O6 C14 86.3(5) . . . . ?
O1 Cd1 O6 C14 -87.6(5) 6_576 . . . ?
O3 Cd1 O6 C14 -8.3(7) . . . . ?
O5 Cd1 O6 C14 2.1(5) . . . . ?
C4' C5 O7 C5 113.3(19) . . . 2_656 ?
C4 C5 O7 C5 -167(2) . . . 2_656 ?
